data_4339905
loop_
_publ_author_name
'Cheng, Fei'
'Hector, Andrew L.'
'Levason, William'
'Reid, Gillian'
'Webster, Michael'
'Zhang, Wenjian'

_publ_section_title
;
 Preparation, characterization, and structural systematics of diphosphane
 and diarsane complexes of gallium(III) halides.
;
_journal_issue 17
_journal_name_full 'Inorganic chemistry'
_journal_page_first 7215
_journal_page_last 7223
_journal_paper_doi 10.1021/ic700895r
_journal_volume 46
_journal_year 2007
_chemical_formula_moiety 'C20 H32 Cl2 Ga P4 1+, Cl4 Ga 1-'
_chemical_formula_sum 'C20 H32 Cl6 Ga2 P4'
_chemical_formula_weight 748.48
_chemical_name_systematic
; 
 Dichlorobis(1,2-bis(dimethylphosphino)benzene)gallium(III)
 tetrachlorogallate(III) 
;
_space_group_IT_number 15
_symmetry_cell_setting monoclinic
_symmetry_Int_Tables_number 15
_symmetry_space_group_name_Hall '-C 2yc'
_symmetry_space_group_name_H-M 'C 1 2/c 1'
_atom_sites_solution_hydrogens geom
_atom_sites_solution_primary direct
_atom_sites_solution_secondary difmap
_audit_creation_date 2006-09-20
_audit_creation_method 'SHELXL-97 + hand edit'
_cell_angle_alpha 90.00
_cell_angle_beta 104.131(8)
_cell_angle_gamma 90.00
_cell_formula_units_Z 4
_cell_length_a 13.2556(16)
_cell_length_b 14.536(2)
_cell_length_c 16.594(2)
_cell_measurement_reflns_used 3622
_cell_measurement_temperature 120(2)
_cell_measurement_theta_max 27.48
_cell_measurement_theta_min 2.91
_cell_volume 3100.6(7)
_computing_cell_refinement 'DENZO (Otwinowski & Minor, 1997)'
_computing_data_collection 'COLLECT (Hooft, R.W.W., 1998)'
_computing_data_reduction 'DENZO (Otwinowski & Minor, 1997)'
_computing_molecular_graphics 'ORTEP III (Ferrugia, 1997)'
_computing_structure_refinement 'SHELXL-97 (Sheldrick, 1997)'
_computing_structure_solution 'SHELXS-97 (Sheldrick, 1997)'
_diffrn_ambient_temperature 120(2)
_diffrn_measured_fraction_theta_full 0.991
_diffrn_measured_fraction_theta_max 0.991
_diffrn_measurement_device_type 'area detector, Nonius Kappa ccd'
_diffrn_measurement_method '\f and \w scans'
_diffrn_radiation_monochromator '10cm confocal mirrors'
_diffrn_radiation_source 'Nonius rotating anode'
_diffrn_radiation_type MoK\a
_diffrn_radiation_wavelength 0.71073
_diffrn_reflns_av_R_equivalents 0.0459
_diffrn_reflns_av_sigmaI/netI 0.0349
_diffrn_reflns_limit_h_max 17
_diffrn_reflns_limit_h_min -17
_diffrn_reflns_limit_k_max 18
_diffrn_reflns_limit_k_min -18
_diffrn_reflns_limit_l_max 21
_diffrn_reflns_limit_l_min -21
_diffrn_reflns_number 18916
_diffrn_reflns_theta_full 27.58
_diffrn_reflns_theta_max 27.58
_diffrn_reflns_theta_min 3.78
_diffrn_standards_decay_% 0
_diffrn_standards_number 0
_exptl_absorpt_coefficient_mu 2.472
_exptl_absorpt_correction_T_max 1.0000
_exptl_absorpt_correction_T_min 0.7598
_exptl_absorpt_correction_type multi-scan
_exptl_absorpt_process_details 'G.M. Sheldrick, (2003). SADABS. Version 2.10. Bruker AXS Inc.'
_exptl_crystal_colour colourless
_exptl_crystal_density_diffrn 1.603
_exptl_crystal_density_method 'not measured'
_exptl_crystal_description block
_exptl_crystal_F_000 1504
_exptl_crystal_size_max 0.14
_exptl_crystal_size_mid 0.06
_exptl_crystal_size_min 0.06
_refine_diff_density_max 0.496
_refine_diff_density_min -0.381
_refine_diff_density_rms 0.070
_refine_ls_extinction_method none
_refine_ls_goodness_of_fit_ref 1.007
_refine_ls_hydrogen_treatment noref
_refine_ls_matrix_type full
_refine_ls_number_parameters 151
_refine_ls_number_reflns 3561
_refine_ls_number_restraints 0
_refine_ls_restrained_S_all 1.007
_refine_ls_R_factor_all 0.0312
_refine_ls_R_factor_gt 0.0260
_refine_ls_shift/su_max 0.000
_refine_ls_shift/su_mean 0.000
_refine_ls_structure_factor_coef Fsqd
_refine_ls_weighting_details 'w=1/[\s^2^(Fo^2^)+(0.0254P)^2^+3.8868P] where P=(Fo^2^+2Fc^2^)/3'
_refine_ls_weighting_scheme calc
_refine_ls_wR_factor_gt 0.0613
_refine_ls_wR_factor_ref 0.0640
_reflns_number_gt 3172
_reflns_number_total 3561
_reflns_threshold_expression I>2sigma(I)
_cod_data_source_file ic700895r-file001.cif
_cod_data_source_block 06fc018_[C20H32Cl6Ga2P4]
_cod_original_sg_symbol_H-M 'C 2/c'
_cod_database_code 4339905

loop_
_symmetry_equiv_pos_as_xyz
'x, y, z'
'-x, y, -z+1/2'
'x+1/2, y+1/2, z'
'-x+1/2, y+1/2, -z+1/2'
'-x, -y, -z'
'x, -y, z-1/2'
'-x+1/2, -y+1/2, -z'
'x+1/2, -y+1/2, z-1/2'

loop_
_atom_site_label
_atom_site_type_symbol
_atom_site_fract_x
_atom_site_fract_y
_atom_site_fract_z
_atom_site_U_iso_or_equiv
_atom_site_adp_type
_atom_site_occupancy
_atom_site_symmetry_multiplicity
_atom_site_calc_flag
_atom_site_refinement_flags
Ga1 Ga 0.5000 0.0000 0.5000 0.01575(8) Uani 1 2 d S
Ga2 Ga 1.0000 -0.091627(19) 0.2500 0.01757(8) Uani 1 2 d S
P1 P 0.64510(4) -0.01366(3) 0.43047(3) 0.01695(11) Uani 1 1 d .
P2 P 0.50796(3) -0.17022(3) 0.49412(3) 0.01708(11) Uani 1 1 d .
Cl1 Cl 0.38588(4) -0.00474(3) 0.36653(3) 0.02170(11) Uani 1 1 d .
Cl2 Cl 0.94239(4) -0.00690(3) 0.33734(3) 0.02867(12) Uani 1 1 d .
Cl3 Cl 0.87435(4) -0.17713(4) 0.18067(3) 0.02963(12) Uani 1 1 d .
C1 C 0.64871(17) 0.06699(14) 0.34801(12) 0.0267(4) Uani 1 1 d .
H1A H 0.6595 0.1294 0.3709 0.040 Uiso 1 1 calc R
H1B H 0.5827 0.0644 0.3057 0.040 Uiso 1 1 calc R
H1C H 0.7059 0.0508 0.3228 0.040 Uiso 1 1 calc R
C2 C 0.77570(15) -0.01230(14) 0.49762(13) 0.0253(4) Uani 1 1 d .
H2A H 0.7815 -0.0596 0.5406 0.038 Uiso 1 1 calc R
H2B H 0.7899 0.0483 0.5239 0.038 Uiso 1 1 calc R
H2C H 0.8262 -0.0249 0.4646 0.038 Uiso 1 1 calc R
C3 C 0.63136(13) -0.12754(13) 0.38339(11) 0.0178(4) Uani 1 1 d .
C4 C 0.67856(14) -0.14875(13) 0.31908(11) 0.0207(4) Uani 1 1 d .
H4 H 0.7155 -0.1025 0.2977 0.025 Uiso 1 1 calc R
C5 C 0.67170(15) -0.23695(14) 0.28634(12) 0.0243(4) Uani 1 1 d .
H5 H 0.7033 -0.2507 0.2422 0.029 Uiso 1 1 calc R
C6 C 0.61925(15) -0.30487(14) 0.31755(12) 0.0253(4) Uani 1 1 d .
H6 H 0.6162 -0.3655 0.2958 0.030 Uiso 1 1 calc R
C7 C 0.57096(15) -0.28468(14) 0.38070(12) 0.0238(4) Uani 1 1 d .
H7 H 0.5345 -0.3315 0.4018 0.029 Uiso 1 1 calc R
C8 C 0.57555(14) -0.19593(13) 0.41347(11) 0.0187(4) Uani 1 1 d .
C9 C 0.58145(16) -0.23011(14) 0.58548(12) 0.0266(4) Uani 1 1 d .
H9A H 0.5480 -0.2210 0.6314 0.040 Uiso 1 1 calc R
H9B H 0.6525 -0.2057 0.6011 0.040 Uiso 1 1 calc R
H9C H 0.5836 -0.2960 0.5733 0.040 Uiso 1 1 calc R
C10 C 0.38426(15) -0.22986(14) 0.46407(12) 0.0256(4) Uani 1 1 d .
H10A H 0.3963 -0.2946 0.4527 0.038 Uiso 1 1 calc R
H10B H 0.3409 -0.2012 0.4140 0.038 Uiso 1 1 calc R
H10C H 0.3487 -0.2260 0.5093 0.038 Uiso 1 1 calc R

loop_
_atom_site_aniso_label
_atom_site_aniso_U_11
_atom_site_aniso_U_22
_atom_site_aniso_U_33
_atom_site_aniso_U_23
_atom_site_aniso_U_13
_atom_site_aniso_U_12
Ga1 0.01734(15) 0.01682(15) 0.01255(14) 0.00066(10) 0.00263(11) 0.00001(10)
Ga2 0.02076(15) 0.01488(15) 0.01771(14) 0.000 0.00596(11) 0.000
P1 0.0191(2) 0.0173(2) 0.0144(2) 0.00052(17) 0.00417(18) -0.00082(17)
P2 0.0177(2) 0.0170(2) 0.0158(2) 0.00137(17) 0.00261(18) -0.00119(17)
Cl1 0.0232(2) 0.0263(2) 0.0132(2) 0.00094(16) -0.00018(18) -0.00067(17)
Cl2 0.0406(3) 0.0218(2) 0.0296(3) -0.00589(19) 0.0200(2) -0.00369(19)
Cl3 0.0236(2) 0.0341(3) 0.0302(3) -0.0109(2) 0.0048(2) -0.0056(2)
C1 0.0385(12) 0.0223(10) 0.0215(9) 0.0042(8) 0.0117(9) -0.0010(8)
C2 0.0193(10) 0.0314(11) 0.0247(10) -0.0031(8) 0.0046(8) -0.0013(8)
C3 0.0183(9) 0.0186(9) 0.0149(8) -0.0007(7) 0.0011(7) 0.0023(7)
C4 0.0204(9) 0.0230(10) 0.0177(9) 0.0000(7) 0.0029(7) 0.0000(7)
C5 0.0238(10) 0.0300(11) 0.0188(9) -0.0045(8) 0.0045(8) 0.0031(8)
C6 0.0258(10) 0.0225(10) 0.0252(10) -0.0091(8) 0.0016(8) -0.0006(8)
C7 0.0230(9) 0.0221(10) 0.0257(10) -0.0016(8) 0.0047(8) -0.0027(8)
C8 0.0183(9) 0.0193(9) 0.0176(9) -0.0003(7) 0.0025(7) 0.0000(7)
C9 0.0282(10) 0.0256(10) 0.0240(10) 0.0079(8) 0.0024(8) 0.0033(8)
C10 0.0214(9) 0.0288(11) 0.0261(10) -0.0027(8) 0.0049(8) -0.0057(8)

loop_
_atom_type_symbol
_atom_type_description
_atom_type_scat_dispersion_real
_atom_type_scat_dispersion_imag
_atom_type_scat_source
C C 0.0033 0.0016 'International Tables Vol C Tables 4.2.6.8 and 6.1.1.4'
H H 0.0000 0.0000 'International Tables Vol C Tables 4.2.6.8 and 6.1.1.4'
P P 0.1023 0.0942 'International Tables Vol C Tables 4.2.6.8 and 6.1.1.4'
Cl Cl 0.1484 0.1585 'International Tables Vol C Tables 4.2.6.8 and 6.1.1.4'
Ga Ga 0.2307 1.6083 'International Tables Vol C Tables 4.2.6.8 and 6.1.1.4'

loop_
_geom_angle_atom_site_label_1
_geom_angle_atom_site_label_2
_geom_angle_atom_site_label_3
_geom_angle
_geom_angle_site_symmetry_1
_geom_angle_site_symmetry_3
Cl1 Ga1 Cl1 180.0 5_656 .
Cl1 Ga1 P2 92.430(15) 5_656 .
Cl1 Ga1 P2 87.570(15) . .
Cl1 Ga1 P2 87.570(15) 5_656 5_656
Cl1 Ga1 P2 92.430(15) . 5_656
P2 Ga1 P2 180.00(2) . 5_656
Cl1 Ga1 P1 92.679(19) 5_656 .
Cl1 Ga1 P1 87.321(19) . .
P2 Ga1 P1 81.751(15) . .
P2 Ga1 P1 98.249(15) 5_656 .
Cl1 Ga1 P1 87.321(19) 5_656 5_656
Cl1 Ga1 P1 92.679(19) . 5_656
P2 Ga1 P1 98.249(15) . 5_656
P2 Ga1 P1 81.751(15) 5_656 5_656
P1 Ga1 P1 180.0 . 5_656
Cl3 Ga2 Cl3 110.10(3) . 2_755
Cl3 Ga2 Cl2 109.17(2) . .
Cl3 Ga2 Cl2 108.64(2) 2_755 .
Cl3 Ga2 Cl2 108.64(2) . 2_755
Cl3 Ga2 Cl2 109.17(2) 2_755 2_755
Cl2 Ga2 Cl2 111.11(3) . 2_755
C1 P1 C2 105.04(10) . .
C1 P1 C3 106.41(9) . .
C2 P1 C3 104.70(9) . .
C1 P1 Ga1 117.78(7) . .
C2 P1 Ga1 116.43(7) . .
C3 P1 Ga1 105.35(6) . .
C9 P2 C10 105.40(10) . .
C9 P2 C8 104.81(9) . .
C10 P2 C8 105.89(9) . .
C9 P2 Ga1 117.76(7) . .
C10 P2 Ga1 116.33(7) . .
C8 P2 Ga1 105.48(6) . .
P1 C1 H1A 109.5 . .
P1 C1 H1B 109.5 . .
H1A C1 H1B 109.5 . .
P1 C1 H1C 109.5 . .
H1A C1 H1C 109.5 . .
H1B C1 H1C 109.5 . .
P1 C2 H2A 109.5 . .
P1 C2 H2B 109.5 . .
H2A C2 H2B 109.5 . .
P1 C2 H2C 109.5 . .
H2A C2 H2C 109.5 . .
H2B C2 H2C 109.5 . .
C4 C3 C8 119.30(17) . .
C4 C3 P1 120.80(14) . .
C8 C3 P1 119.88(13) . .
C5 C4 C3 120.30(18) . .
C5 C4 H4 119.9 . .
C3 C4 H4 119.9 . .
C6 C5 C4 120.37(18) . .
C6 C5 H5 119.8 . .
C4 C5 H5 119.8 . .
C5 C6 C7 120.03(18) . .
C5 C6 H6 120.0 . .
C7 C6 H6 120.0 . .
C6 C7 C8 120.40(18) . .
C6 C7 H7 119.8 . .
C8 C7 H7 119.8 . .
C7 C8 C3 119.56(17) . .
C7 C8 P2 119.57(14) . .
C3 C8 P2 120.87(14) . .
P2 C9 H9A 109.5 . .
P2 C9 H9B 109.5 . .
H9A C9 H9B 109.5 . .
P2 C9 H9C 109.5 . .
H9A C9 H9C 109.5 . .
H9B C9 H9C 109.5 . .
P2 C10 H10A 109.5 . .
P2 C10 H10B 109.5 . .
H10A C10 H10B 109.5 . .
P2 C10 H10C 109.5 . .
H10A C10 H10C 109.5 . .
H10B C10 H10C 109.5 . .

loop_
_geom_bond_atom_site_label_1
_geom_bond_atom_site_label_2
_geom_bond_distance
_geom_bond_site_symmetry_2
Ga1 Cl1 2.3585(5) 5_656
Ga1 Cl1 2.3585(5) .
Ga1 P2 2.4794(6) .
Ga1 P2 2.4794(6) 5_656
Ga1 P1 2.4806(5) .
Ga1 P1 2.4806(5) 5_656
Ga2 Cl3 2.1695(5) .
Ga2 Cl3 2.1695(5) 2_755
Ga2 Cl2 2.1774(5) .
Ga2 Cl2 2.1774(5) 2_755
P1 C1 1.8115(19) .
P1 C2 1.816(2) .
P1 C3 1.8205(19) .
P2 C9 1.8123(19) .
P2 C10 1.8137(19) .
P2 C8 1.8218(19) .
C1 H1A 0.9800 .
C1 H1B 0.9800 .
C1 H1C 0.9800 .
C2 H2A 0.9800 .
C2 H2B 0.9800 .
C2 H2C 0.9800 .
C3 C4 1.397(3) .
C3 C8 1.402(3) .
C4 C5 1.387(3) .
C4 H4 0.9500 .
C5 C6 1.379(3) .
C5 H5 0.9500 .
C6 C7 1.386(3) .
C6 H6 0.9500 .
C7 C8 1.395(3) .
C7 H7 0.9500 .
C9 H9A 0.9800 .
C9 H9B 0.9800 .
C9 H9C 0.9800 .
C10 H10A 0.9800 .
C10 H10B 0.9800 .
C10 H10C 0.9800 .

loop_
_geom_torsion_atom_site_label_1
_geom_torsion_atom_site_label_2
_geom_torsion_atom_site_label_3
_geom_torsion_atom_site_label_4
_geom_torsion
_geom_torsion_site_symmetry_1
Cl1 Ga1 P1 C1 -127.63(8) 5_656
Cl1 Ga1 P1 C1 52.37(8) .
P2 Ga1 P1 C1 140.30(8) .
P2 Ga1 P1 C1 -39.70(8) 5_656
Cl1 Ga1 P1 C2 -1.52(8) 5_656
Cl1 Ga1 P1 C2 178.48(8) .
P2 Ga1 P1 C2 -93.59(8) .
P2 Ga1 P1 C2 86.41(8) 5_656
Cl1 Ga1 P1 C3 113.96(6) 5_656
Cl1 Ga1 P1 C3 -66.04(6) .
P2 Ga1 P1 C3 21.89(6) .
P2 Ga1 P1 C3 -158.11(6) 5_656
Cl1 Ga1 P2 C9 4.07(8) 5_656
Cl1 Ga1 P2 C9 -175.93(8) .
P1 Ga1 P2 C9 96.42(8) .
P1 Ga1 P2 C9 -83.58(8) 5_656
Cl1 Ga1 P2 C10 130.61(8) 5_656
Cl1 Ga1 P2 C10 -49.39(8) .
P1 Ga1 P2 C10 -137.04(8) .
P1 Ga1 P2 C10 42.96(8) 5_656
Cl1 Ga1 P2 C8 -112.39(6) 5_656
Cl1 Ga1 P2 C8 67.61(6) .
P1 Ga1 P2 C8 -20.04(6) .
P1 Ga1 P2 C8 159.96(6) 5_656
C1 P1 C3 C4 34.59(17) .
C2 P1 C3 C4 -76.33(16) .
Ga1 P1 C3 C4 160.37(13) .
C1 P1 C3 C8 -147.41(15) .
C2 P1 C3 C8 101.68(15) .
Ga1 P1 C3 C8 -21.63(15) .
C8 C3 C4 C5 -1.1(3) .
P1 C3 C4 C5 176.94(14) .
C3 C4 C5 C6 -0.7(3) .
C4 C5 C6 C7 1.5(3) .
C5 C6 C7 C8 -0.4(3) .
C6 C7 C8 C3 -1.4(3) .
C6 C7 C8 P2 178.04(15) .
C4 C3 C8 C7 2.1(3) .
P1 C3 C8 C7 -175.90(14) .
C4 C3 C8 P2 -177.31(13) .
P1 C3 C8 P2 4.7(2) .
C9 P2 C8 C7 70.49(17) .
C10 P2 C8 C7 -40.67(17) .
Ga1 P2 C8 C7 -164.54(13) .
C9 P2 C8 C3 -110.07(16) .
C10 P2 C8 C3 138.78(15) .
Ga1 P2 C8 C3 14.90(16) .
